data_4346821
loop_
_publ_author_name
'Ozarowski, Andrew'
'Calzado, Carmen J.'
'Sharma, Raj Pal'
'Kumar, Santosh'
'Jezierska, Julia'
'Angeli, Celestino'
'Spizzo, Federico'
'Ferretti, Valeria'

_publ_section_title
;
 Metal-Metal Interactions in Trinuclear Copper(II) Complexes
 [Cu3(RCOO)4(H2TEA)2] and Binuclear [Cu2(RCOO)2(H2TEA)2]. Syntheses and
 Combined Structural, Magnetic, High-Field Electron Paramagnetic
 Resonance, and Theoretical Studies.
;
_journal_issue 24
_journal_name_full 'Inorganic chemistry'
_journal_page_first 11916
_journal_page_last 11934
_journal_paper_doi 10.1021/acs.inorgchem.5b02199
_journal_volume 54
_journal_year 2015
_chemical_formula_moiety 'C44 H56 Cu3 N2 O18'
_chemical_formula_sum 'C44 H56 Cu3 N2 O18'
_chemical_formula_weight 1091.52
_chemical_name_systematic
;
[Cu3(m-methoxy-carboxylato)4(H2-triethanolamine)2]
;
_space_group_crystal_system monoclinic
_space_group_IT_number 14
_space_group_name_Hall '-P 2ybc'
_space_group_name_H-M_alt 'P 1 21/c 1'
_atom_sites_solution_hydrogens mixed
_audit_creation_method SHELXL-2014/7
_cell_angle_alpha 90
_cell_angle_beta 98.1420(4)
_cell_angle_gamma 90
_cell_formula_units_Z 4
_cell_length_a 13.4231(1)
_cell_length_b 13.4250(1)
_cell_length_c 26.0803(3)
_cell_measurement_reflns_used 40773
_cell_measurement_temperature 295
_cell_measurement_theta_max 28.
_cell_measurement_theta_min 2.0
_cell_volume 4652.43(7)
_computing_cell_refinement 'DENZO-SMN (Otwinowski & Minor, 1997)'
_computing_data_collection 'Kappa CCD server software (Nonius, 1997)'
_computing_data_reduction 'DENZO-SMN (Otwinowski & Minor, 1997)'
_computing_molecular_graphics 'ORTEPIII (Burnett & Johnson, 1996)'
_computing_publication_material
;
 SHELXL-2014/7 (Sheldrick, 2014); WINGX (Farrugia, 1999)
;
_computing_structure_refinement 'SHELXL-2014/7 (Sheldrick, 2014)'
_computing_structure_solution 'SIR97 (Altomare et al.,1999)'
_diffrn_ambient_temperature 295
_diffrn_measured_fraction_theta_full 0.993
_diffrn_measured_fraction_theta_max 0.990
_diffrn_measurement_device_type 'Nonius Kappa CCD'
_diffrn_measurement_method '\f scans and \w scans'
_diffrn_radiation_type MoK\a
_diffrn_radiation_wavelength 0.71073
_diffrn_reflns_av_R_equivalents 0.0620
_diffrn_reflns_av_unetI/netI 0.0516
_diffrn_reflns_Laue_measured_fraction_full 0.993
_diffrn_reflns_Laue_measured_fraction_max 0.990
_diffrn_reflns_limit_h_max 17
_diffrn_reflns_limit_h_min -15
_diffrn_reflns_limit_k_max 17
_diffrn_reflns_limit_k_min -17
_diffrn_reflns_limit_l_max 34
_diffrn_reflns_limit_l_min -34
_diffrn_reflns_number 40773
_diffrn_reflns_point_group_measured_fraction_full 0.993
_diffrn_reflns_point_group_measured_fraction_max 0.990
_diffrn_reflns_theta_full 25.242
_diffrn_reflns_theta_max 28.000
_diffrn_reflns_theta_min 2.350
_exptl_absorpt_coefficient_mu 1.436
_exptl_absorpt_correction_T_max 0.879
_exptl_absorpt_correction_T_min 0.750
_exptl_absorpt_correction_type multi-scan
_exptl_absorpt_process_details
;
multi-scan from symmetry-related measurements 
 Sortav (Blessing 1995)
;
_exptl_crystal_colour blue
_exptl_crystal_density_diffrn 1.558
_exptl_crystal_description prismatic
_exptl_crystal_F_000 2260
_exptl_crystal_size_max 0.47
_exptl_crystal_size_mid 0.12
_exptl_crystal_size_min 0.10
_refine_diff_density_max 0.712
_refine_diff_density_min -0.874
_refine_diff_density_rms 0.227
_refine_ls_extinction_method none
_refine_ls_goodness_of_fit_ref 1.065
_refine_ls_hydrogen_treatment mixed
_refine_ls_matrix_type full
_refine_ls_number_parameters 620
_refine_ls_number_reflns 11114
_refine_ls_number_restraints 3
_refine_ls_restrained_S_all 1.065
_refine_ls_R_factor_all 0.0728
_refine_ls_R_factor_gt 0.0407
_refine_ls_shift/su_max 0.002
_refine_ls_shift/su_mean 0.000
_refine_ls_structure_factor_coef Fsqd
_refine_ls_weighting_details 'w=1/[\s^2^(Fo^2^)+(0.0692P)^2^] where P=(Fo^2^+2Fc^2^)/3'
_refine_ls_weighting_scheme calc
_refine_ls_wR_factor_gt 0.1026
_refine_ls_wR_factor_ref 0.1215
_reflns_Friedel_coverage 0.000
_reflns_number_gt 8061
_reflns_number_total 11114
_reflns_threshold_expression 'I > 2\s(I)'
_cod_data_source_file ic5b02199_si_004.cif
_cod_data_source_block CuTEA3
_cod_original_sg_symbol_H-M 'P 21/c'
_cod_database_code 4346821
_shelx_shelxl_version_number 2014/7
_shelx_space_group_comment
;
The symmetry employed for this shelxl refinement is uniquely defined
by the following loop, which should always be used as a source of
symmetry information in preference to the above space-group names.
They are only intended as comments.
;

loop_
_space_group_symop_operation_xyz
'x, y, z'
'-x, y+1/2, -z+1/2'
'-x, -y, -z'
'x, -y-1/2, z-1/2'

loop_
_atom_site_label
_atom_site_type_symbol
_atom_site_fract_x
_atom_site_fract_y
_atom_site_fract_z
_atom_site_U_iso_or_equiv
_atom_site_adp_type
_atom_site_occupancy
_atom_site_site_symmetry_order
_atom_site_calc_flag
_atom_site_refinement_flags_posn
_atom_site_refinement_flags_adp
Cu1 Cu 0.66997(2) 0.21327(2) 0.89151(2) 0.03106(10) Uani 1 1 d . .
Cu2 Cu 0.81409(2) 0.05958(2) 0.94556(2) 0.03155(10) Uani 1 1 d . .
Cu3 Cu 0.49142(2) 0.11533(2) 0.81797(2) 0.03343(10) Uani 1 1 d . .
O1 O 0.75475(11) 0.18810(13) 0.95569(7) 0.0317(4) Uani 1 1 d . .
O2 O 0.63892(14) 0.02314(15) 0.88845(8) 0.0403(4) Uani 1 1 d D .
O3 O 0.92476(15) 0.06376(17) 1.02254(8) 0.0506(5) Uani 1 1 d D .
O4 O 0.79229(13) 0.23471(17) 0.86100(8) 0.0493(5) Uani 1 1 d . .
O5 O 0.89537(15) 0.11371(15) 0.89588(8) 0.0478(5) Uani 1 1 d . .
O6 O 1.02105(16) 0.45800(16) 0.77972(9) 0.0587(6) Uani 1 1 d . .
O7 O 0.86709(13) -0.07469(14) 0.93411(7) 0.0387(4) Uani 1 1 d . .
O8 O 0.76997(16) -0.09969(17) 0.85859(9) 0.0608(6) Uani 1 1 d . .
O9 O 1.04934(17) -0.40802(17) 0.96749(10) 0.0632(6) Uani 1 1 d . .
O10 O 0.58756(12) 0.22445(13) 0.82472(7) 0.0320(4) Uani 1 1 d . .
O11 O 0.37002(17) 0.19542(18) 0.75260(9) 0.0550(6) Uani 1 1 d D .
O12 O 0.5343(2) -0.09941(19) 0.66533(10) 0.0623(6) Uani 1 1 d . .
O13 O 0.55395(13) 0.24400(15) 0.92572(7) 0.0411(5) Uani 1 1 d . .
O14 O 0.42662(13) 0.17028(15) 0.87483(8) 0.0458(5) Uani 1 1 d . .
O15 O 0.38903(19) 0.4292(2) 1.05482(10) 0.0856(9) Uani 1 1 d . .
O16 O 0.41705(13) -0.00741(14) 0.82276(7) 0.0400(4) Uani 1 1 d . .
O17 O 0.27281(15) 0.03311(18) 0.77367(10) 0.0653(7) Uani 1 1 d . .
O18 O 0.3637(2) -0.33344(18) 0.89869(10) 0.0736(7) Uani 1 1 d . .
N1 N 0.72381(15) 0.00829(17) 0.99728(8) 0.0378(5) Uani 1 1 d . .
N2 N 0.55133(15) 0.07442(16) 0.75237(8) 0.0338(5) Uani 1 1 d . .
C1 C 0.6703(2) 0.0956(2) 1.01535(11) 0.0439(7) Uani 1 1 d . .
H1A H 0.6680 0.0894 1.0522 0.053 Uiso 1 1 calc R U
H1B H 0.6016 0.0968 0.9977 0.053 Uiso 1 1 calc R U
C2 C 0.7221(2) 0.1914(2) 1.00489(11) 0.0423(7) Uani 1 1 d . .
H2A H 0.6761 0.2467 1.0062 0.051 Uiso 1 1 calc R U
H2B H 0.7795 0.2018 1.0314 0.051 Uiso 1 1 calc R U
C3 C 0.6527(2) -0.0671(2) 0.97217(11) 0.0448(7) Uani 1 1 d . .
H3A H 0.6098 -0.0892 0.9969 0.054 Uiso 1 1 calc R U
H3B H 0.6908 -0.1244 0.9632 0.054 Uiso 1 1 calc R U
C4 C 0.5861(2) -0.0305(2) 0.92349(12) 0.0489(8) Uani 1 1 d . .
H4A H 0.5533 -0.0875 0.9055 0.059 Uiso 1 1 calc R U
H4B H 0.5340 0.0121 0.9337 0.059 Uiso 1 1 calc R U
C5 C 0.7906(2) -0.0406(2) 1.04090(12) 0.0522(8) Uani 1 1 d . .
H5A H 0.8178 -0.1015 1.0285 0.063 Uiso 1 1 calc R U
H5B H 0.7511 -0.0582 1.0679 0.063 Uiso 1 1 calc R U
C6 C 0.8760(2) 0.0260(3) 1.06324(12) 0.0573(9) Uani 1 1 d . .
H6A H 0.8505 0.0806 1.0819 0.069 Uiso 1 1 calc R U
H6B H 0.9236 -0.0114 1.0873 0.069 Uiso 1 1 calc R U
C7 C 0.87523(18) 0.1891(2) 0.86798(10) 0.0353(6) Uani 1 1 d . .
C8 C 0.95699(18) 0.2288(2) 0.83995(10) 0.0355(6) Uani 1 1 d . .
C9 C 0.95320(18) 0.3254(2) 0.82137(10) 0.0381(6) Uani 1 1 d . .
H9 H 0.8994 0.3666 0.8260 0.046 Uiso 1 1 calc R U
C10 C 1.03039(19) 0.3609(2) 0.79565(11) 0.0399(6) Uani 1 1 d . .
C11 C 1.1086(2) 0.2994(2) 0.78736(12) 0.0468(7) Uani 1 1 d . .
H11 H 1.1596 0.3231 0.7699 0.056 Uiso 1 1 calc R U
C12 C 1.1109(2) 0.2027(3) 0.80498(13) 0.0550(8) Uani 1 1 d . .
H12 H 1.1635 0.1612 0.7991 0.066 Uiso 1 1 calc R U
C13 C 1.0363(2) 0.1666(2) 0.83129(12) 0.0468(7) Uani 1 1 d . .
H13 H 1.0389 0.1012 0.8432 0.056 Uiso 1 1 calc R U
C14 C 1.1013(3) 0.5016(3) 0.75808(16) 0.0783(12) Uani 1 1 d . .
H14A H 1.0849 0.5694 0.7487 0.094 Uiso 1 1 calc R U
H14B H 1.1612 0.5001 0.7830 0.094 Uiso 1 1 calc R U
H14C H 1.1126 0.4649 0.7278 0.094 Uiso 1 1 calc R U
C15 C 0.83592(19) -0.1275(2) 0.89401(11) 0.0407(7) Uani 1 1 d . .
C16 C 0.88183(19) -0.2288(2) 0.89093(11) 0.0367(6) Uani 1 1 d . .
C17 C 0.9444(2) -0.2684(2) 0.93291(11) 0.0393(6) Uani 1 1 d . .
H17 H 0.9589 -0.2321 0.9634 0.047 Uiso 1 1 calc R U
C18 C 0.9854(2) -0.3629(2) 0.92899(12) 0.0437(7) Uani 1 1 d . .
C19 C 0.9628(2) -0.4167(2) 0.88322(14) 0.0534(8) Uani 1 1 d . .
H19 H 0.9903 -0.4797 0.8805 0.064 Uiso 1 1 calc R U
C20 C 0.9002(2) -0.3771(2) 0.84211(13) 0.0553(8) Uani 1 1 d . .
H20 H 0.8855 -0.4136 0.8117 0.066 Uiso 1 1 calc R U
C21 C 0.8589(2) -0.2838(2) 0.84540(12) 0.0452(7) Uani 1 1 d . .
H21 H 0.8160 -0.2576 0.8175 0.054 Uiso 1 1 calc R U
C22 C 1.0647(2) -0.3629(3) 1.01700(14) 0.0600(9) Uani 1 1 d . .
H22A H 1.0420 -0.2951 1.0142 0.072 Uiso 1 1 calc R U
H22B H 1.1351 -0.3645 1.0305 0.072 Uiso 1 1 calc R U
H22C H 1.0275 -0.3987 1.0399 0.072 Uiso 1 1 calc R U
C23 C 0.6423(2) 0.1376(2) 0.75353(11) 0.0408(6) Uani 1 1 d . .
H23A H 0.6570 0.1469 0.7185 0.049 Uiso 1 1 calc R U
H23B H 0.6993 0.1040 0.7732 0.049 Uiso 1 1 calc R U
C24 C 0.6281(2) 0.2380(2) 0.77761(10) 0.0373(6) Uani 1 1 d . .
H24A H 0.6923 0.2723 0.7845 0.045 Uiso 1 1 calc R U
H24B H 0.5828 0.2784 0.7539 0.045 Uiso 1 1 calc R U
C25 C 0.4740(2) 0.0922(3) 0.70600(11) 0.0496(8) Uani 1 1 d . .
H25A H 0.5080 0.0940 0.6756 0.059 Uiso 1 1 calc R U
H25B H 0.4287 0.0355 0.7022 0.059 Uiso 1 1 calc R U
C26 C 0.4122(2) 0.1845(3) 0.70634(13) 0.0580(9) Uani 1 1 d . .
H26A H 0.4542 0.2419 0.7020 0.070 Uiso 1 1 calc R U
H26B H 0.3585 0.1828 0.6772 0.070 Uiso 1 1 calc R U
C27 C 0.5795(2) -0.0333(2) 0.75359(11) 0.0435(7) Uani 1 1 d . .
H27A H 0.5219 -0.0714 0.7611 0.052 Uiso 1 1 calc R U
H27B H 0.6332 -0.0434 0.7821 0.052 Uiso 1 1 calc R U
C28 C 0.6134(2) -0.0762(2) 0.70491(13) 0.0519(8) Uani 1 1 d . .
H28A H 0.6577 -0.0287 0.6916 0.062 Uiso 1 1 calc R U
H28B H 0.6520 -0.1362 0.7142 0.062 Uiso 1 1 calc R U
C29 C 0.46171(19) 0.22846(19) 0.91062(10) 0.0338(6) Uani 1 1 d . .
C30 C 0.38793(18) 0.28187(19) 0.93891(11) 0.0342(6) Uani 1 1 d . .
C31 C 0.4185(2) 0.3309(2) 0.98473(11) 0.0427(7) Uani 1 1 d . .
H31 H 0.4860 0.3298 0.9990 0.051 Uiso 1 1 calc R U
C32 C 0.3498(2) 0.3818(2) 1.01001(12) 0.0502(8) Uani 1 1 d . .
C33 C 0.2492(2) 0.3822(3) 0.98941(15) 0.0589(9) Uani 1 1 d . .
H33 H 0.2022 0.4148 1.0064 0.071 Uiso 1 1 calc R U
C34 C 0.2196(2) 0.3333(3) 0.94335(15) 0.0645(10) Uani 1 1 d . .
H34 H 0.1520 0.3342 0.9291 0.077 Uiso 1 1 calc R U
C35 C 0.2875(2) 0.2832(2) 0.91778(13) 0.0496(8) Uani 1 1 d . .
H35 H 0.2661 0.2506 0.8867 0.060 Uiso 1 1 calc R U
C36 C 0.3284(3) 0.4958(3) 1.07801(16) 0.0852(13) Uani 1 1 d . .
H36A H 0.2978 0.5422 1.0525 0.102 Uiso 1 1 calc R U
H36B H 0.3690 0.5312 1.1053 0.102 Uiso 1 1 calc R U
H36C H 0.2769 0.4594 1.0920 0.102 Uiso 1 1 calc R U
C37 C 0.32492(19) -0.0228(2) 0.80457(11) 0.0399(6) Uani 1 1 d . .
C38 C 0.28036(19) -0.1171(2) 0.82260(11) 0.0397(7) Uani 1 1 d . .
C39 C 0.3381(2) -0.1845(2) 0.85255(11) 0.0411(6) Uani 1 1 d . .
H39 H 0.4064 -0.1719 0.8619 0.049 Uiso 1 1 calc R U
C40 C 0.2970(3) -0.2718(2) 0.86954(12) 0.0528(8) Uani 1 1 d . .
C41 C 0.1960(3) -0.2902(3) 0.85651(15) 0.0661(10) Uani 1 1 d . .
H41 H 0.1673 -0.3476 0.8680 0.079 Uiso 1 1 calc R U
C42 C 0.1380(3) -0.2222(3) 0.82614(16) 0.0730(12) Uani 1 1 d . .
H42 H 0.0696 -0.2347 0.8172 0.088 Uiso 1 1 calc R U
C43 C 0.1777(2) -0.1363(3) 0.80848(13) 0.0563(9) Uani 1 1 d . .
H43 H 0.1371 -0.0919 0.7876 0.068 Uiso 1 1 calc R U
C44 C 0.3273(4) -0.4244(3) 0.91775(18) 0.0928(14) Uani 1 1 d . .
H44A H 0.2851 -0.4577 0.8903 0.111 Uiso 1 1 calc R U
H44B H 0.2893 -0.4100 0.9454 0.111 Uiso 1 1 calc R U
H44C H 0.3833 -0.4664 0.9304 0.111 Uiso 1 1 calc R U
H18O H 0.504(4) -0.153(4) 0.671(2) 0.14(2) Uiso 1 1 d . .
H15O H 0.9876(14) 0.065(3) 1.0288(15) 0.086(13) Uiso 1 1 d D .
H13O H 0.673(2) -0.0250(19) 0.8774(12) 0.058(10) Uiso 1 1 d D .
H17O H 0.326(3) 0.147(3) 0.7568(18) 0.106(17) Uiso 1 1 d D .

loop_
_atom_site_aniso_label
_atom_site_aniso_U_11
_atom_site_aniso_U_22
_atom_site_aniso_U_33
_atom_site_aniso_U_23
_atom_site_aniso_U_13
_atom_site_aniso_U_12
Cu1 0.02330(15) 0.03667(19) 0.03331(18) 0.00302(13) 0.00431(12) 0.00154(12)
Cu2 0.02900(16) 0.03273(18) 0.03297(18) 0.00311(13) 0.00454(12) 0.00312(12)
Cu3 0.03138(17) 0.03373(19) 0.03598(19) -0.00243(13) 0.00751(13) -0.00548(13)
O1 0.0275(8) 0.0350(10) 0.0322(10) -0.0004(8) 0.0023(7) 0.0020(7)
O2 0.0421(10) 0.0384(11) 0.0396(11) 0.0022(9) 0.0035(8) -0.0010(9)
O3 0.0354(11) 0.0699(15) 0.0429(12) -0.0030(10) -0.0063(9) 0.0004(10)
O4 0.0256(9) 0.0742(15) 0.0495(12) 0.0211(11) 0.0106(8) 0.0018(9)
O5 0.0476(11) 0.0408(12) 0.0608(14) 0.0106(10) 0.0275(10) 0.0076(9)
O6 0.0537(12) 0.0499(14) 0.0771(17) 0.0119(12) 0.0255(11) -0.0047(10)
O7 0.0386(10) 0.0343(10) 0.0416(11) -0.0016(8) -0.0001(8) 0.0043(8)
O8 0.0629(14) 0.0648(15) 0.0486(13) -0.0097(11) -0.0135(11) 0.0250(12)
O9 0.0693(15) 0.0475(13) 0.0703(17) 0.0026(12) 0.0014(12) 0.0179(12)
O10 0.0308(9) 0.0348(10) 0.0305(9) 0.0030(7) 0.0046(7) -0.0039(7)
O11 0.0511(13) 0.0596(15) 0.0540(14) -0.0010(11) 0.0067(10) 0.0133(11)
O12 0.0814(17) 0.0511(15) 0.0553(15) -0.0127(12) 0.0129(12) -0.0108(13)
O13 0.0287(9) 0.0570(13) 0.0377(11) -0.0011(9) 0.0050(8) 0.0085(8)
O14 0.0391(10) 0.0480(12) 0.0540(13) -0.0111(10) 0.0191(9) -0.0091(9)
O15 0.0724(16) 0.114(2) 0.0693(18) -0.0390(17) 0.0065(13) 0.0306(16)
O16 0.0339(9) 0.0360(10) 0.0492(12) 0.0011(9) 0.0028(8) -0.0085(8)
O17 0.0385(11) 0.0620(15) 0.0927(19) 0.0176(14) -0.0006(11) 0.0034(11)
O18 0.0987(19) 0.0509(15) 0.0753(18) 0.0124(13) 0.0259(15) -0.0110(14)
N1 0.0341(11) 0.0452(14) 0.0342(12) 0.0087(10) 0.0046(9) -0.0005(10)
N2 0.0356(11) 0.0314(12) 0.0344(12) 0.0013(9) 0.0049(9) 0.0020(9)
C1 0.0396(14) 0.0599(19) 0.0335(15) 0.0004(14) 0.0097(12) 0.0053(14)
C2 0.0390(14) 0.0547(18) 0.0325(15) -0.0093(13) 0.0025(11) 0.0074(13)
C3 0.0411(14) 0.0448(17) 0.0485(18) 0.0113(14) 0.0061(12) -0.0105(13)
C4 0.0370(15) 0.0533(19) 0.0541(19) 0.0090(15) -0.0020(13) -0.0114(13)
C5 0.0518(17) 0.064(2) 0.0385(17) 0.0211(15) -0.0002(13) 0.0053(15)
C6 0.0532(18) 0.077(2) 0.0369(17) 0.0080(16) -0.0085(14) 0.0092(17)
C7 0.0289(13) 0.0438(16) 0.0340(14) -0.0031(12) 0.0073(10) -0.0033(12)
C8 0.0286(12) 0.0441(16) 0.0337(14) -0.0008(12) 0.0039(10) -0.0026(11)
C9 0.0304(13) 0.0479(17) 0.0378(15) -0.0001(13) 0.0108(11) 0.0011(12)
C10 0.0351(14) 0.0455(17) 0.0398(16) 0.0005(13) 0.0076(11) -0.0046(12)
C11 0.0312(14) 0.064(2) 0.0482(18) 0.0009(15) 0.0171(12) -0.0009(13)
C12 0.0366(15) 0.067(2) 0.064(2) 0.0041(17) 0.0185(14) 0.0143(15)
C13 0.0414(15) 0.0488(18) 0.0525(19) 0.0092(14) 0.0151(13) 0.0086(14)
C14 0.067(2) 0.074(3) 0.096(3) 0.031(2) 0.022(2) -0.012(2)
C15 0.0352(14) 0.0437(17) 0.0430(17) -0.0006(13) 0.0049(12) 0.0019(12)
C16 0.0310(13) 0.0384(15) 0.0416(16) -0.0043(12) 0.0083(11) -0.0028(11)
C17 0.0374(14) 0.0350(15) 0.0459(17) -0.0077(12) 0.0075(12) -0.0030(12)
C18 0.0388(14) 0.0361(16) 0.0574(19) 0.0016(14) 0.0112(13) 0.0006(12)
C19 0.0561(18) 0.0349(16) 0.072(2) -0.0116(16) 0.0189(16) 0.0003(14)
C20 0.0613(19) 0.052(2) 0.055(2) -0.0204(16) 0.0171(16) -0.0050(16)
C21 0.0430(15) 0.0468(18) 0.0459(18) -0.0065(14) 0.0069(13) -0.0051(13)
C22 0.0533(18) 0.054(2) 0.069(2) 0.0101(17) -0.0036(16) 0.0045(16)
C23 0.0379(14) 0.0445(17) 0.0424(16) 0.0025(13) 0.0141(12) 0.0004(12)
C24 0.0376(14) 0.0392(15) 0.0353(15) 0.0066(12) 0.0066(11) -0.0042(12)
C25 0.0497(17) 0.060(2) 0.0364(16) -0.0019(14) -0.0031(13) 0.0115(15)
C26 0.0534(18) 0.065(2) 0.053(2) 0.0057(17) -0.0031(15) 0.0113(17)
C27 0.0488(16) 0.0328(15) 0.0484(18) 0.0022(13) 0.0050(13) 0.0036(12)
C28 0.0553(18) 0.0411(17) 0.062(2) -0.0050(15) 0.0157(15) 0.0064(14)
C29 0.0328(13) 0.0348(14) 0.0352(14) 0.0091(12) 0.0096(11) 0.0023(11)
C30 0.0292(12) 0.0339(14) 0.0415(16) 0.0060(12) 0.0121(11) 0.0014(11)
C31 0.0333(13) 0.0482(17) 0.0471(18) -0.0020(14) 0.0077(12) 0.0060(13)
C32 0.0491(17) 0.055(2) 0.0489(19) -0.0064(15) 0.0139(14) 0.0085(14)
C33 0.0411(16) 0.062(2) 0.080(3) -0.0089(18) 0.0291(16) 0.0085(15)
C34 0.0241(14) 0.075(2) 0.095(3) -0.018(2) 0.0117(15) 0.0014(15)
C35 0.0331(14) 0.057(2) 0.059(2) -0.0048(15) 0.0081(13) -0.0008(13)
C36 0.095(3) 0.092(3) 0.068(3) -0.027(2) 0.008(2) 0.030(2)
C37 0.0341(14) 0.0420(16) 0.0464(17) -0.0079(13) 0.0153(12) -0.0020(12)
C38 0.0334(13) 0.0504(18) 0.0377(16) -0.0154(13) 0.0137(11) -0.0129(13)
C39 0.0405(14) 0.0455(16) 0.0402(16) -0.0102(13) 0.0155(12) -0.0117(13)
C40 0.068(2) 0.0519(19) 0.0435(18) -0.0088(15) 0.0258(15) -0.0172(17)
C41 0.072(2) 0.066(2) 0.067(2) -0.0124(19) 0.0351(19) -0.031(2)
C42 0.0458(19) 0.093(3) 0.083(3) -0.020(2) 0.0203(19) -0.037(2)
C43 0.0357(15) 0.076(2) 0.059(2) -0.0146(17) 0.0112(14) -0.0175(15)
C44 0.145(4) 0.052(2) 0.089(3) 0.008(2) 0.041(3) -0.017(3)

loop_
_atom_type_symbol
_atom_type_description
_atom_type_scat_dispersion_real
_atom_type_scat_dispersion_imag
_atom_type_scat_source
Cu Cu 0.3201 1.2651 'International Tables Vol C Tables 4.2.6.8 and 6.1.1.4'
C C 0.0033 0.0016 'International Tables Vol C Tables 4.2.6.8 and 6.1.1.4'
H H 0.0000 0.0000 'International Tables Vol C Tables 4.2.6.8 and 6.1.1.4'
O O 0.0106 0.0060 'International Tables Vol C Tables 4.2.6.8 and 6.1.1.4'
N N 0.0061 0.0033 'International Tables Vol C Tables 4.2.6.8 and 6.1.1.4'

loop_
_geom_angle_atom_site_label_1
_geom_angle_atom_site_label_2
_geom_angle_atom_site_label_3
_geom_angle
O1 Cu1 O10 173.96(7)
O1 Cu1 O4 87.26(8)
O10 Cu1 O4 91.63(7)
O1 Cu1 O13 92.96(7)
O10 Cu1 O13 90.21(7)
O4 Cu1 O13 158.96(10)
O1 Cu1 Cu2 38.17(5)
O10 Cu1 Cu2 135.83(5)
O4 Cu1 Cu2 76.77(6)
O13 Cu1 Cu2 115.47(6)
O1 Cu2 O5 92.20(8)
O1 Cu2 O7 176.81(7)
O5 Cu2 O7 89.55(8)
O1 Cu2 N1 85.22(8)
O5 Cu2 N1 177.24(8)
O7 Cu2 N1 92.98(9)
O1 Cu2 O3 94.92(7)
O5 Cu2 O3 102.47(9)
O7 Cu2 O3 87.30(8)
N1 Cu2 O3 78.77(8)
O1 Cu2 Cu1 37.75(5)
O5 Cu2 Cu1 79.50(6)
O7 Cu2 Cu1 140.28(5)
N1 Cu2 Cu1 97.83(6)
O3 Cu2 Cu1 132.26(6)
O16 Cu3 O10 167.31(7)
O16 Cu3 O14 89.05(8)
O10 Cu3 O14 90.45(8)
O16 Cu3 N2 95.26(8)
O10 Cu3 N2 86.79(8)
O14 Cu3 N2 172.07(9)
O16 Cu3 O11 96.93(8)
O10 Cu3 O11 95.77(8)
O14 Cu3 O11 92.22(8)
N2 Cu3 O11 80.67(8)
C2 O1 Cu1 124.44(15)
C2 O1 Cu2 109.75(16)
Cu1 O1 Cu2 104.07(8)
C4 O2 H13O 100(2)
C6 O3 Cu2 109.40(16)
C6 O3 H15O 115(3)
Cu2 O3 H15O 132(3)
C7 O4 Cu1 130.44(18)
C7 O5 Cu2 126.30(17)
C10 O6 C14 118.3(3)
C15 O7 Cu2 122.96(17)
C18 O9 C22 118.5(2)
C24 O10 Cu1 123.19(15)
C24 O10 Cu3 110.38(15)
Cu1 O10 Cu3 108.12(8)
C26 O11 Cu3 104.04(17)
C26 O11 H17O 112(3)
Cu3 O11 H17O 89(3)
C28 O12 H18O 112(4)
C29 O13 Cu1 129.45(18)
C29 O14 Cu3 129.36(17)
C32 O15 C36 119.2(3)
C37 O16 Cu3 126.41(18)
C40 O18 C44 118.8(3)
C3 N1 C1 111.7(2)
C3 N1 C5 108.4(2)
C1 N1 C5 111.7(2)
C3 N1 Cu2 110.01(17)
C1 N1 Cu2 107.49(17)
C5 N1 Cu2 107.46(17)
C23 N2 C27 110.4(2)
C23 N2 C25 113.6(2)
C27 N2 C25 108.4(2)
C23 N2 Cu3 104.31(16)
C27 N2 Cu3 111.51(17)
C25 N2 Cu3 108.66(16)
N1 C1 C2 111.1(2)
N1 C1 H1A 109.4
C2 C1 H1A 109.4
N1 C1 H1B 109.4
C2 C1 H1B 109.4
H1A C1 H1B 108.0
O1 C2 C1 110.4(2)
O1 C2 H2A 109.6
C1 C2 H2A 109.6
O1 C2 H2B 109.6
C1 C2 H2B 109.6
H2A C2 H2B 108.1
N1 C3 C4 114.4(2)
N1 C3 H3A 108.7
C4 C3 H3A 108.7
N1 C3 H3B 108.7
C4 C3 H3B 108.7
H3A C3 H3B 107.6
O2 C4 C3 114.2(2)
O2 C4 H4A 108.7
C3 C4 H4A 108.7
O2 C4 H4B 108.7
C3 C4 H4B 108.7
H4A C4 H4B 107.6
N1 C5 C6 112.1(3)
N1 C5 H5A 109.2
C6 C5 H5A 109.2
N1 C5 H5B 109.2
C6 C5 H5B 109.2
H5A C5 H5B 107.9
O3 C6 C5 109.3(2)
O3 C6 H6A 109.8
C5 C6 H6A 109.8
O3 C6 H6B 109.8
C5 C6 H6B 109.8
H6A C6 H6B 108.3
O5 C7 O4 126.1(2)
O5 C7 C8 117.2(2)
O4 C7 C8 116.7(2)
C9 C8 C13 119.7(3)
C9 C8 C7 120.7(2)
C13 C8 C7 119.6(3)
C8 C9 C10 119.7(3)
C8 C9 H9 120.2
C10 C9 H9 120.2
O6 C10 C11 124.3(3)
O6 C10 C9 115.4(2)
C11 C10 C9 120.3(3)
C10 C11 C12 119.7(3)
C10 C11 H11 120.2
C12 C11 H11 120.2
C11 C12 C13 121.0(3)
C11 C12 H12 119.5
C13 C12 H12 119.5
C12 C13 C8 119.6(3)
C12 C13 H13 120.2
C8 C13 H13 120.2
O6 C14 H14A 109.5
O6 C14 H14B 109.5
H14A C14 H14B 109.5
O6 C14 H14C 109.5
H14A C14 H14C 109.5
H14B C14 H14C 109.5
O8 C15 O7 123.8(3)
O8 C15 C16 119.1(3)
O7 C15 C16 117.1(2)
C17 C16 C21 120.3(3)
C17 C16 C15 120.8(2)
C21 C16 C15 118.8(2)
C16 C17 C18 119.5(3)
C16 C17 H17 120.3
C18 C17 H17 120.3
O9 C18 C19 116.0(3)
O9 C18 C17 124.3(3)
C19 C18 C17 119.7(3)
C20 C19 C18 120.3(3)
C20 C19 H19 119.9
C18 C19 H19 119.9
C19 C20 C21 120.7(3)
C19 C20 H20 119.6
C21 C20 H20 119.6
C20 C21 C16 119.5(3)
C20 C21 H21 120.3
C16 C21 H21 120.3
O9 C22 H22A 109.5
O9 C22 H22B 109.5
H22A C22 H22B 109.5
O9 C22 H22C 109.5
H22A C22 H22C 109.5
H22B C22 H22C 109.5
N2 C23 C24 111.5(2)
N2 C23 H23A 109.3
C24 C23 H23A 109.3
N2 C23 H23B 109.3
C24 C23 H23B 109.3
H23A C23 H23B 108.0
O10 C24 C23 109.3(2)
O10 C24 H24A 109.8
C23 C24 H24A 109.8
O10 C24 H24B 109.8
C23 C24 H24B 109.8
H24A C24 H24B 108.3
C26 C25 N2 116.7(3)
C26 C25 H25A 108.1
N2 C25 H25A 108.1
C26 C25 H25B 108.1
N2 C25 H25B 108.1
H25A C25 H25B 107.3
O11 C26 C25 112.5(3)
O11 C26 H26A 109.1
C25 C26 H26A 109.1
O11 C26 H26B 109.1
C25 C26 H26B 109.1
H26A C26 H26B 107.8
N2 C27 C28 117.0(2)
N2 C27 H27A 108.1
C28 C27 H27A 108.0
N2 C27 H27B 108.1
C28 C27 H27B 108.1
H27A C27 H27B 107.3
O12 C28 C27 114.4(3)
O12 C28 H28A 108.7
C27 C28 H28A 108.7
O12 C28 H28B 108.7
C27 C28 H28B 108.7
H28A C28 H28B 107.6
O14 C29 O13 125.6(2)
O14 C29 C30 117.3(2)
O13 C29 C30 117.0(2)
C31 C30 C35 119.6(3)
C31 C30 C29 121.4(2)
C35 C30 C29 119.0(3)
C30 C31 C32 120.9(3)
C30 C31 H31 119.6
C32 C31 H31 119.6
O15 C32 C33 124.6(3)
O15 C32 C31 115.7(3)
C33 C32 C31 119.7(3)
C32 C33 C34 118.9(3)
C32 C33 H33 120.5
C34 C33 H33 120.5
C35 C34 C33 121.7(3)
C35 C34 H34 119.1
C33 C34 H34 119.1
C34 C35 C30 119.2(3)
C34 C35 H35 120.4
C30 C35 H35 120.4
O15 C36 H36A 109.5
O15 C36 H36B 109.5
H36A C36 H36B 109.5
O15 C36 H36C 109.5
H36A C36 H36C 109.5
H36B C36 H36C 109.5
O17 C37 O16 124.8(3)
O17 C37 C38 120.0(2)
O16 C37 C38 115.3(3)
C39 C38 C43 119.2(3)
C39 C38 C37 121.3(2)
C43 C38 C37 119.5(3)
C38 C39 C40 121.5(3)
C38 C39 H39 119.3
C40 C39 H39 119.3
C41 C40 O18 125.0(3)
C41 C40 C39 119.6(3)
O18 C40 C39 115.4(3)
C40 C41 C42 118.8(3)
C40 C41 H41 120.6
C42 C41 H41 120.6
C41 C42 C43 122.3(3)
C41 C42 H42 118.8
C43 C42 H42 118.8
C42 C43 C38 118.6(4)
C42 C43 H43 120.7
C38 C43 H43 120.7
O18 C44 H44A 109.5
O18 C44 H44B 109.5
H44A C44 H44B 109.5
O18 C44 H44C 109.5
H44A C44 H44C 109.5
H44B C44 H44C 109.5

loop_
_geom_bond_atom_site_label_1
_geom_bond_atom_site_label_2
_geom_bond_distance
Cu1 O1 1.9161(16)
Cu1 O10 1.9325(17)
Cu1 O4 1.9446(18)
Cu1 O13 1.9455(18)
Cu1 Cu2 3.0355(4)
Cu2 O1 1.9342(17)
Cu2 O5 1.9488(19)
Cu2 O7 1.9761(18)
Cu2 N1 2.056(2)
Cu2 O3 2.3229(19)
Cu3 O16 1.9398(18)
Cu3 O10 1.9437(17)
Cu3 O14 1.9661(19)
Cu3 N2 2.065(2)
Cu3 O11 2.436(2)
O1 C2 1.414(3)
O2 C4 1.428(3)
O2 H13O 0.862(18)
O3 C6 1.417(4)
O3 H15O 0.836(18)
O4 C7 1.261(3)
O5 C7 1.254(3)
O6 C10 1.368(3)
O6 C14 1.412(4)
O7 C15 1.283(3)
O8 C15 1.243(3)
O9 C18 1.367(4)
O9 C22 1.414(4)
O10 C24 1.424(3)
O11 C26 1.411(4)
O11 H17O 0.894(19)
O12 C28 1.407(4)
O12 H18O 0.84(5)
O13 C29 1.262(3)
O14 C29 1.256(3)
O15 C32 1.369(4)
O15 C36 1.402(4)
O16 C37 1.277(3)
O17 C37 1.242(3)
O18 C40 1.368(4)
O18 C44 1.429(4)
N1 C3 1.480(3)
N1 C1 1.485(4)
N1 C5 1.496(3)
N2 C23 1.484(3)
N2 C27 1.493(3)
N2 C25 1.497(3)
C1 C2 1.506(4)
C1 H1A 0.9700
C1 H1B 0.9700
C2 H2A 0.9700
C2 H2B 0.9700
C3 C4 1.526(4)
C3 H3A 0.9700
C3 H3B 0.9700
C4 H4A 0.9700
C4 H4B 0.9700
C5 C6 1.504(4)
C5 H5A 0.9700
C5 H5B 0.9700
C6 H6A 0.9700
C6 H6B 0.9700
C7 C8 1.500(4)
C8 C9 1.384(4)
C8 C13 1.396(4)
C9 C10 1.395(4)
C9 H9 0.9300
C10 C11 1.376(4)
C11 C12 1.375(4)
C11 H11 0.9300
C12 C13 1.379(4)
C12 H12 0.9300
C13 H13 0.9300
C14 H14A 0.9600
C14 H14B 0.9600
C14 H14C 0.9600
C15 C16 1.501(4)
C16 C17 1.388(4)
C16 C21 1.395(4)
C17 C18 1.392(4)
C17 H17 0.9300
C18 C19 1.391(4)
C19 C20 1.373(5)
C19 H19 0.9300
C20 C21 1.377(4)
C20 H20 0.9300
C21 H21 0.9300
C22 H22A 0.9600
C22 H22B 0.9600
C22 H22C 0.9600
C23 C24 1.511(4)
C23 H23A 0.9700
C23 H23B 0.9700
C24 H24A 0.9700
C24 H24B 0.9700
C25 C26 1.492(4)
C25 H25A 0.9700
C25 H25B 0.9700
C26 H26A 0.9700
C26 H26B 0.9700
C27 C28 1.522(4)
C27 H27A 0.9700
C27 H27B 0.9700
C28 H28A 0.9700
C28 H28B 0.9700
C29 C30 1.499(4)
C30 C31 1.375(4)
C30 C35 1.382(4)
C31 C32 1.387(4)
C31 H31 0.9300
C32 C33 1.381(4)
C33 C34 1.377(5)
C33 H33 0.9300
C34 C35 1.379(4)
C34 H34 0.9300
C35 H35 0.9300
C36 H36A 0.9600
C36 H36B 0.9600
C36 H36C 0.9600
C37 C38 1.504(4)
C38 C39 1.362(4)
C38 C43 1.399(4)
C39 C40 1.394(4)
C39 H39 0.9300
C40 C41 1.372(5)
C41 C42 1.376(6)
C41 H41 0.9300
C42 C43 1.377(5)
C42 H42 0.9300
C43 H43 0.9300
C44 H44A 0.9600
C44 H44B 0.9600
C44 H44C 0.9600
